data_1533276
loop_
_publ_author_name
'Zaitseva, Z.A.'
'Litvin, A.L.'

_publ_section_title
;
 Specification of crystal structure of neodymium and gadolinium chromite
;
_journal_name_full
;
Dopovidi Akademii Nauk Ukrains'koi RSR, Seriya B: Geologichni, Khimichni ta 
Biologichni Nauki
;
_journal_page_first 994
_journal_page_last 997
_journal_volume 1978
_journal_year 1978
_chemical_formula_sum 'Cr Gd O3'
_chemical_name_systematic 'Gd (Cr O3)'
_space_group_IT_number 62
_symmetry_space_group_name_Hall '-P 2c 2ab'
_symmetry_space_group_name_H-M 'P b n m'
_cell_angle_alpha 90
_cell_angle_beta 90
_cell_angle_gamma 90
_cell_formula_units_Z 4
_cell_length_a 5.312
_cell_length_b 5.515
_cell_length_c 7.6
_cell_volume 222.647
_citation_journal_id_ASTM DANND6
_cod_data_source_file Zaitseva_DANND6_1978_1994.cif
_cod_data_source_block Cr1Gd1O3
_cod_original_cell_volume 222.6472
_cod_original_sg_symbol_Hall '-P 2ac 2n (z,x,y)'
_cod_original_formula_sum 'Cr1 Gd1 O3'
_cod_database_code 1533276

loop_
_symmetry_equiv_pos_as_xyz
x,y,z
x+1/2,-y+1/2,-z
-x+1/2,y+1/2,-z+1/2
-x,-y,z+1/2
-x,-y,-z
-x-1/2,y-1/2,z
x-1/2,-y-1/2,z-1/2
x,y,-z-1/2

loop_
_atom_site_label
_atom_site_type_symbol
_atom_site_fract_x
_atom_site_fract_y
_atom_site_fract_z
_atom_site_occupancy
_atom_site_U_iso_or_equiv
O2 O-2 0.699 0.2959 0.044 1 0.0
O1 O-2 0.0924 0.4782 0.25 1 0.0
Cr1 Cr+3 0 0.5 0 1 0.0
Gd1 Gd+3 0.986 0.0587 0.25 1 0.0
